data_7043704
loop_
_publ_author_name
'Duan, Yu-Lai'
'Hu, Zhi-Jian'
'Yang, Bo-Qun'
'Ding, Fei-Fei'
'Wang, Wei'
'Huang, Yong'
'Yang, Ying'

_publ_section_title
;
 Zirconium and hafnium complexes bearing pyrrolidine derived salalen-type
 {ONNO} ligands and their application for ring-opening polymerization of
 lactides
;
_journal_name_full 'Dalton Trans.'
_journal_paper_doi 10.1039/C7DT02113E
_journal_year 2017
_chemical_absolute_configuration s
_chemical_formula_moiety 'C43 H58 N4 O4 Zr, C3'
_chemical_formula_sum 'C46 H58 N4 O4 Zr'
_chemical_formula_weight 822.18
_chemical_name_systematic
; 
 ? 
;
_space_group_IT_number 19
_symmetry_cell_setting orthorhombic
_symmetry_space_group_name_Hall 'P 2ac 2ab'
_symmetry_space_group_name_H-M 'P 21 21 21'
_atom_sites_solution_hydrogens geom
_atom_sites_solution_primary direct
_atom_sites_solution_secondary difmap
_audit_creation_method SHELXL-97
_audit_update_record
;
2017-03-22 deposited with the CCDC.
2017-07-13 downloaded from the CCDC.
;
_cell_angle_alpha 90.00
_cell_angle_beta 90.00
_cell_angle_gamma 90.00
_cell_formula_units_Z 4
_cell_length_a 11.329(2)
_cell_length_b 17.763(4)
_cell_length_c 22.612(4)
_cell_measurement_reflns_used 6390
_cell_measurement_temperature 293(2)
_cell_measurement_theta_max 25.2460
_cell_measurement_theta_min 3.7040
_cell_volume 4550.4(15)
_computing_cell_refinement 'Bruker XSCANS'
_computing_data_collection 'Bruker XSCANS'
_computing_data_reduction 'Bruker SHELXTL'
_computing_molecular_graphics 'Bruker SHELXTL'
_computing_publication_material 'Bruker SHELXTL'
_computing_structure_refinement 'SHELXL-97 (Sheldrick, 1997)'
_computing_structure_solution 'SHELXS-97 (Sheldrick, 1990)'
_diffrn_ambient_temperature 293(2)
_diffrn_detector_area_resol_mean 16.0733
_diffrn_measured_fraction_theta_full 0.997
_diffrn_measured_fraction_theta_max 0.997
_diffrn_measurement_device_type 'SuperNova, Dual, Cu at zero, Eos'
_diffrn_measurement_method '\w scans'
_diffrn_radiation_monochromator graphite
_diffrn_radiation_source 'fine-focus sealed tube'
_diffrn_radiation_type MoK\a
_diffrn_radiation_wavelength 0.71073
_diffrn_reflns_av_R_equivalents 0.0401
_diffrn_reflns_av_sigmaI/netI 0.0644
_diffrn_reflns_limit_h_max 13
_diffrn_reflns_limit_h_min -6
_diffrn_reflns_limit_k_max 21
_diffrn_reflns_limit_k_min -20
_diffrn_reflns_limit_l_max 26
_diffrn_reflns_limit_l_min -24
_diffrn_reflns_number 17693
_diffrn_reflns_theta_full 24.99
_diffrn_reflns_theta_max 24.99
_diffrn_reflns_theta_min 3.43
_exptl_absorpt_coefficient_mu 0.285
_exptl_absorpt_correction_T_max 1.00000
_exptl_absorpt_correction_T_min 0.89553
_exptl_absorpt_correction_type multi-scan
_exptl_crystal_colour colorless
_exptl_crystal_density_diffrn 1.200
_exptl_crystal_density_method 'not measured'
_exptl_crystal_description block
_exptl_crystal_F_000 1736
_exptl_crystal_size_max 0.22
_exptl_crystal_size_mid 0.18
_exptl_crystal_size_min 0.15
_refine_diff_density_max 0.572
_refine_diff_density_min -0.417
_refine_diff_density_rms 0.070
_refine_ls_abs_structure_details 'Flack H D (1983), Acta Cryst. A39, 876-881'
_refine_ls_abs_structure_Flack -0.04(5)
_refine_ls_extinction_method none
_refine_ls_goodness_of_fit_ref 1.005
_refine_ls_hydrogen_treatment mixed
_refine_ls_matrix_type full
_refine_ls_number_parameters 514
_refine_ls_number_reflns 7987
_refine_ls_number_restraints 12
_refine_ls_restrained_S_all 1.012
_refine_ls_R_factor_all 0.0623
_refine_ls_R_factor_gt 0.0509
_refine_ls_shift/su_max 0.001
_refine_ls_shift/su_mean 0.000
_refine_ls_structure_factor_coef Fsqd
_refine_ls_weighting_details 'calc w=1/[\s^2^(Fo^2^)+(0.0100P)^2^+11.5000P] where P=(Fo^2^+2Fc^2^)/3'
_refine_ls_weighting_scheme calc
_refine_ls_wR_factor_gt 0.1090
_refine_ls_wR_factor_ref 0.1146
_reflns_number_gt 6908
_reflns_number_total 7987
_reflns_threshold_expression >2sigma(I)
_cod_data_source_file c7dt02113e2.cif
_cod_data_source_block dyl1226
_cod_depositor_comments
;
The following automatic conversions were performed:

'_symmetry_cell_setting' value 'Orthorhombic' changed to
'orthorhombic' according to
/home/data/users/saulius/crontab/automatic-downloads/rss-feeds/RSC/lib/dictionaries/cif_core.dic
dictionary named 'cif_core.dic' version 2.4.2 from 2011-04-26.

Automatic conversion script
Id: cif_fix_values 4973 2017-02-22 13:04:09Z antanas 
;
_cod_database_code 7043704

loop_
_symmetry_equiv_pos_as_xyz
'x, y, z'
'-x+1/2, -y, z+1/2'
'x+1/2, -y+1/2, -z'
'-x, y+1/2, -z+1/2'

loop_
_atom_site_label
_atom_site_type_symbol
_atom_site_fract_x
_atom_site_fract_y
_atom_site_fract_z
_atom_site_U_iso_or_equiv
_atom_site_adp_type
_atom_site_occupancy
_atom_site_symmetry_multiplicity
_atom_site_calc_flag
_atom_site_refinement_flags
_atom_site_disorder_assembly
_atom_site_disorder_group
Zr1 Zr 0.37950(4) -0.41418(2) -0.36548(2) 0.02744(11) Uani 1 1 d . . .
O1 O 0.5392(3) -0.38784(18) -0.31731(14) 0.0307(8) Uani 1 1 d . . .
O2 O 0.2214(3) -0.45501(18) -0.39300(15) 0.0332(8) Uani 1 1 d . . .
O3 O 0.4606(3) -0.4017(2) -0.44037(14) 0.0409(9) Uani 1 1 d . . .
O4 O 0.3168(3) -0.31729(18) -0.34577(16) 0.0409(10) Uani 1 1 d . . .
N1 N 0.6049(4) -0.3068(2) -0.24263(16) 0.0308(9) Uani 1 1 d . . .
N2 N 0.5798(4) -0.2905(2) -0.18318(18) 0.0365(11) Uani 1 1 d . . .
N3 N 0.3478(4) -0.4711(2) -0.27294(16) 0.0285(10) Uani 1 1 d . . .
N4 N 0.4169(3) -0.54978(19) -0.37281(18) 0.0259(9) Uani 1 1 d . . .
C1 C 0.6883(5) -0.2510(3) -0.3307(3) 0.0436(14) Uani 1 1 d . . .
H1A H 0.6242 -0.2682 -0.3525 0.052 Uiso 1 1 calc R . .
C2 C 0.7769(5) -0.2098(3) -0.3583(3) 0.0517(16) Uani 1 1 d . . .
H2B H 0.7715 -0.1987 -0.3984 0.062 Uiso 1 1 calc R . .
C3 C 0.8722(6) -0.1857(3) -0.3261(3) 0.0568(17) Uani 1 1 d . . .
H3A H 0.9326 -0.1591 -0.3446 0.068 Uiso 1 1 calc R . .
C4 C 0.8788(6) -0.2007(3) -0.2666(3) 0.0486(14) Uani 1 1 d . . .
H4A H 0.9428 -0.1829 -0.2450 0.058 Uiso 1 1 calc R . .
C5 C 0.7926(5) -0.2412(3) -0.2387(3) 0.0398(13) Uani 1 1 d . . .
H5A H 0.7985 -0.2521 -0.1986 0.048 Uiso 1 1 calc R . .
C6 C 0.6953(5) -0.2661(3) -0.2715(2) 0.0331(12) Uani 1 1 d . . .
C7 C 0.5322(4) -0.3617(3) -0.2644(2) 0.0286(11) Uani 1 1 d . . .
C8 C 0.4574(4) -0.3828(3) -0.2174(2) 0.0277(11) Uani 1 1 d . . .
C9 C 0.4923(5) -0.3362(3) -0.1689(2) 0.0341(12) Uani 1 1 d . . .
C10 C 0.4396(6) -0.3306(3) -0.1076(2) 0.0454(15) Uani 1 1 d . . .
H10A H 0.4830 -0.2943 -0.0848 0.068 Uiso 1 1 calc R . .
H10B H 0.4437 -0.3788 -0.0885 0.068 Uiso 1 1 calc R . .
H10C H 0.3586 -0.3151 -0.1105 0.068 Uiso 1 1 calc R . .
C11 C 0.3790(5) -0.4459(2) -0.22083(19) 0.0283(10) Uani 1 1 d . . .
C12 C 0.3005(4) -0.5483(3) -0.2787(2) 0.0298(11) Uani 1 1 d . . .
H12A H 0.2233 -0.5473 -0.2972 0.036 Uiso 1 1 calc R . .
H12B H 0.2930 -0.5715 -0.2400 0.036 Uiso 1 1 calc R . .
C13 C 0.3863(5) -0.5920(3) -0.31636(18) 0.0282(10) Uani 1 1 d . . .
H13A H 0.3499 -0.6402 -0.3271 0.034 Uiso 1 1 calc R . .
C14 C 0.5055(5) -0.6078(3) -0.2874(2) 0.0393(13) Uani 1 1 d . . .
H14A H 0.5314 -0.5654 -0.2638 0.047 Uiso 1 1 calc R . .
H14B H 0.5019 -0.6523 -0.2626 0.047 Uiso 1 1 calc R . .
C15 C 0.5869(5) -0.6201(3) -0.3402(3) 0.0481(15) Uani 1 1 d . . .
H15A H 0.6690 -0.6142 -0.3291 0.058 Uiso 1 1 calc R . .
H15B H 0.5756 -0.6697 -0.3573 0.058 Uiso 1 1 calc R . .
C16 C 0.5480(4) -0.5587(3) -0.3826(2) 0.0343(13) Uani 1 1 d . . .
H16A H 0.5889 -0.5119 -0.3741 0.041 Uiso 1 1 calc R . .
H16B H 0.5642 -0.5730 -0.4231 0.041 Uiso 1 1 calc R . .
C17 C 0.3515(4) -0.5808(3) -0.42483(19) 0.0317(11) Uani 1 1 d . . .
H17A H 0.3799 -0.6313 -0.4328 0.038 Uiso 1 1 calc R . .
H17B H 0.3690 -0.5501 -0.4592 0.038 Uiso 1 1 calc R . .
C18 C 0.2202(4) -0.5836(3) -0.41646(19) 0.0279(10) Uani 1 1 d . . .
C19 C 0.1579(5) -0.6512(3) -0.4249(2) 0.0332(13) Uani 1 1 d . . .
H19A H 0.1990 -0.6945 -0.4353 0.040 Uiso 1 1 calc R . .
C20 C 0.0356(5) -0.6544(3) -0.4178(2) 0.0348(13) Uani 1 1 d . . .
C21 C -0.0202(5) -0.5887(3) -0.3998(2) 0.0407(12) Uani 1 1 d . . .
H21A H -0.1012 -0.5905 -0.3933 0.049 Uiso 1 1 calc R . .
C22 C 0.0365(5) -0.5204(3) -0.3908(2) 0.0370(13) Uani 1 1 d . . .
C23 C 0.1597(4) -0.5184(3) -0.4008(2) 0.0304(12) Uani 1 1 d . . .
C24 C 0.3415(5) -0.4820(3) -0.1638(2) 0.0320(12) Uani 1 1 d . . .
C25 C 0.2277(6) -0.4722(3) -0.1443(2) 0.0460(15) Uani 1 1 d . . .
H25A H 0.1730 -0.4469 -0.1677 0.055 Uiso 1 1 calc R . .
C26 C 0.1947(7) -0.5001(4) -0.0892(3) 0.0590(19) Uani 1 1 d . . .
H26A H 0.1178 -0.4929 -0.0760 0.071 Uiso 1 1 calc R . .
C27 C 0.2720(8) -0.5374(4) -0.0546(3) 0.063(2) Uani 1 1 d . . .
H27A H 0.2491 -0.5555 -0.0177 0.076 Uiso 1 1 calc R . .
C28 C 0.3841(8) -0.5480(3) -0.0744(3) 0.0641(19) Uani 1 1 d . . .
H28A H 0.4377 -0.5739 -0.0509 0.077 Uiso 1 1 calc R . .
C29 C 0.4200(5) -0.5206(3) -0.1294(3) 0.0512(15) Uani 1 1 d . . .
H29A H 0.4968 -0.5286 -0.1425 0.061 Uiso 1 1 calc R . .
C30 C -0.0358(5) -0.7271(3) -0.4259(2) 0.0394(13) Uani 1 1 d . . .
C31 C 0.0374(5) -0.7894(3) -0.4545(3) 0.0502(16) Uani 1 1 d . . .
H31A H 0.0663 -0.7725 -0.4921 0.075 Uiso 1 1 calc R . .
H31B H -0.0109 -0.8333 -0.4601 0.075 Uiso 1 1 calc R . .
H31C H 0.1028 -0.8017 -0.4293 0.075 Uiso 1 1 calc R . .
C32 C -0.1430(5) -0.7132(3) -0.4653(3) 0.0539(16) Uani 1 1 d . . .
H32A H -0.1171 -0.6965 -0.5035 0.081 Uiso 1 1 calc R . .
H32B H -0.1920 -0.6752 -0.4477 0.081 Uiso 1 1 calc R . .
H32C H -0.1871 -0.7590 -0.4694 0.081 Uiso 1 1 calc R . .
C33 C -0.0820(5) -0.7543(3) -0.3656(3) 0.0537(15) Uani 1 1 d . . .
H33A H -0.1281 -0.7152 -0.3476 0.081 Uiso 1 1 calc R . .
H33B H -0.0164 -0.7665 -0.3404 0.081 Uiso 1 1 calc R . .
H33C H -0.1301 -0.7982 -0.3710 0.081 Uiso 1 1 calc R . .
C34 C -0.0316(5) -0.4492(3) -0.3713(3) 0.0515(16) Uani 1 1 d . . .
C35 C -0.1640(5) -0.4663(3) -0.3610(4) 0.0632(19) Uani 1 1 d . . .
H35A H -0.2037 -0.4212 -0.3487 0.095 Uiso 1 1 calc R . .
H35B H -0.1719 -0.5040 -0.3308 0.095 Uiso 1 1 calc R . .
H35C H -0.1986 -0.4844 -0.3970 0.095 Uiso 1 1 calc R . .
C36 C 0.0204(5) -0.4208(4) -0.3113(3) 0.068(2) Uani 1 1 d . . .
H36A H -0.0219 -0.3768 -0.2987 0.102 Uiso 1 1 calc R . .
H36B H 0.1023 -0.4085 -0.3165 0.102 Uiso 1 1 calc R . .
H36C H 0.0129 -0.4596 -0.2820 0.102 Uiso 1 1 calc R . .
C37 C -0.0200(6) -0.3878(4) -0.4179(3) 0.068(2) Uani 1 1 d . . .
H37A H -0.0629 -0.3440 -0.4054 0.103 Uiso 1 1 calc R . .
H37B H -0.0517 -0.4056 -0.4547 0.103 Uiso 1 1 calc R . .
H37C H 0.0617 -0.3752 -0.4230 0.103 Uiso 1 1 calc R . .
C38 C 0.5217(8) -0.3690(4) -0.4877(3) 0.071(2) Uani 1 1 d . . .
H38A H 0.5044 -0.3980 -0.5235 0.085 Uiso 1 1 calc R . .
C39 C 0.4829(11) -0.2906(5) -0.4974(4) 0.140(4) Uani 1 1 d U . .
H39A H 0.3996 -0.2899 -0.5052 0.210 Uiso 1 1 calc R . .
H39B H 0.5244 -0.2698 -0.5306 0.210 Uiso 1 1 calc R . .
H39C H 0.4994 -0.2612 -0.4628 0.210 Uiso 1 1 calc R . .
C40 C 0.6474(8) -0.3712(7) -0.4776(4) 0.145(4) Uani 1 1 d U . .
H40A H 0.6719 -0.4224 -0.4719 0.217 Uiso 1 1 calc R . .
H40B H 0.6662 -0.3423 -0.4430 0.217 Uiso 1 1 calc R . .
H40C H 0.6877 -0.3504 -0.5112 0.217 Uiso 1 1 calc R . .
C41 C 0.2629(9) -0.2473(4) -0.3353(4) 0.093(3) Uani 1 1 d . . .
H41A H 0.1894 -0.2481 -0.3582 0.111 Uiso 1 1 calc R . .
C42 C 0.3343(8) -0.1867(3) -0.3615(4) 0.097(3) Uani 1 1 d . . .
H42A H 0.3510 -0.1985 -0.4021 0.145 Uiso 1 1 calc R . .
H42B H 0.4070 -0.1820 -0.3400 0.145 Uiso 1 1 calc R . .
H42C H 0.2915 -0.1402 -0.3595 0.145 Uiso 1 1 calc R . .
C43 C 0.2278(8) -0.2390(4) -0.2751(3) 0.084(3) Uani 1 1 d . . .
H43A H 0.1784 -0.2805 -0.2639 0.127 Uiso 1 1 calc R . .
H43B H 0.1848 -0.1928 -0.2704 0.127 Uiso 1 1 calc R . .
H43C H 0.2966 -0.2380 -0.2503 0.127 Uiso 1 1 calc R . .
C44' C 0.364(2) 1.0038(16) 0.1059(13) 0.157(10) Uani 0.50 1 d PU A 1
C44 C 0.263(3) 0.9722(14) 0.0777(14) 0.155(10) Uani 0.50 1 d PU A 2
C45 C 0.2607(11) 0.9550(8) 0.1645(11) 0.296(15) Uani 1 1 d . . .
C46' C 0.350(2) 1.0295(7) 0.1965(10) 0.133(10) Uani 0.50 1 d P A 1
C46 C 0.372(2) 0.9593(13) 0.1561(12) 0.145(10) Uani 0.50 1 d P A 2

loop_
_atom_site_aniso_label
_atom_site_aniso_U_11
_atom_site_aniso_U_22
_atom_site_aniso_U_33
_atom_site_aniso_U_23
_atom_site_aniso_U_13
_atom_site_aniso_U_12
Zr1 0.0273(2) 0.0251(2) 0.0300(2) 0.0010(2) 0.0019(2) -0.0036(2)
O1 0.0269(19) 0.0344(18) 0.0310(18) -0.0049(15) 0.0038(15) -0.0052(16)
O2 0.0258(19) 0.0279(18) 0.046(2) -0.0027(15) -0.0013(17) -0.0017(17)
O3 0.044(2) 0.047(2) 0.0321(18) 0.0069(17) 0.0059(17) -0.011(2)
O4 0.041(2) 0.0268(18) 0.055(2) -0.0024(16) 0.0040(18) -0.0014(17)
N1 0.034(3) 0.0253(19) 0.033(2) -0.0037(16) 0.002(2) -0.004(2)
N2 0.043(3) 0.028(2) 0.038(2) -0.0043(19) -0.009(2) -0.004(2)
N3 0.031(3) 0.027(2) 0.028(2) -0.0005(17) 0.0025(18) -0.0049(19)
N4 0.021(2) 0.0257(18) 0.031(2) -0.0002(17) -0.0010(17) -0.0005(16)
C1 0.041(3) 0.034(3) 0.056(4) 0.002(3) -0.001(3) -0.010(3)
C2 0.047(4) 0.041(3) 0.067(4) 0.010(3) 0.008(4) -0.009(3)
C3 0.038(4) 0.040(3) 0.092(5) 0.006(3) 0.017(4) -0.007(3)
C4 0.034(3) 0.035(3) 0.077(4) -0.001(3) -0.001(4) -0.006(3)
C5 0.033(3) 0.032(3) 0.054(3) 0.000(3) -0.005(3) 0.000(3)
C6 0.029(3) 0.023(2) 0.047(3) -0.001(2) 0.003(2) 0.003(2)
C7 0.024(3) 0.024(2) 0.038(3) -0.004(2) -0.005(2) 0.000(2)
C8 0.028(3) 0.028(2) 0.027(2) 0.000(2) 0.000(2) 0.000(2)
C9 0.039(3) 0.026(3) 0.037(3) -0.004(2) -0.008(3) 0.003(3)
C10 0.061(4) 0.042(3) 0.034(3) -0.014(2) 0.004(3) -0.004(3)
C11 0.028(2) 0.028(2) 0.029(2) -0.0015(18) 0.005(2) -0.005(3)
C12 0.030(3) 0.029(2) 0.031(3) 0.003(2) 0.005(2) -0.014(2)
C13 0.030(2) 0.024(2) 0.031(2) -0.002(2) 0.000(2) -0.007(3)
C14 0.044(3) 0.032(3) 0.042(3) 0.002(2) -0.006(3) 0.001(3)
C15 0.030(3) 0.040(3) 0.074(4) 0.003(3) 0.003(3) 0.005(3)
C16 0.022(3) 0.032(3) 0.049(3) -0.002(2) 0.001(2) -0.002(2)
C17 0.032(3) 0.033(2) 0.030(2) -0.009(2) 0.002(2) 0.000(3)
C18 0.019(2) 0.036(3) 0.029(2) -0.002(2) 0.0021(19) 0.001(3)
C19 0.033(3) 0.033(3) 0.034(3) -0.007(2) 0.001(2) -0.001(2)
C20 0.033(3) 0.040(3) 0.031(3) -0.005(2) -0.002(2) -0.010(3)
C21 0.024(3) 0.048(3) 0.050(3) -0.004(3) 0.003(2) -0.004(3)
C22 0.027(3) 0.037(3) 0.047(3) -0.007(2) -0.001(2) 0.002(3)
C23 0.027(3) 0.029(3) 0.035(3) -0.001(2) -0.002(2) 0.000(2)
C24 0.036(3) 0.032(3) 0.029(3) -0.003(2) 0.004(2) -0.010(2)
C25 0.048(4) 0.051(3) 0.039(3) 0.002(3) 0.011(3) 0.001(3)
C26 0.066(5) 0.062(4) 0.049(4) -0.006(3) 0.028(4) -0.007(4)
C27 0.107(7) 0.048(4) 0.034(3) 0.000(3) 0.021(4) -0.014(4)
C28 0.099(6) 0.055(4) 0.039(3) 0.013(3) -0.010(4) -0.007(5)
C29 0.053(4) 0.057(3) 0.043(3) 0.006(3) 0.001(3) 0.004(3)
C30 0.034(3) 0.044(3) 0.040(3) -0.009(2) -0.001(3) -0.015(3)
C31 0.042(4) 0.041(3) 0.067(4) -0.012(3) 0.000(3) -0.012(3)
C32 0.041(4) 0.062(4) 0.059(4) -0.014(3) -0.005(3) -0.013(3)
C33 0.059(4) 0.053(3) 0.048(3) 0.002(3) -0.001(3) -0.019(3)
C34 0.031(3) 0.042(3) 0.081(5) -0.011(4) 0.008(4) 0.002(3)
C35 0.028(3) 0.054(4) 0.108(6) -0.016(4) 0.005(4) 0.003(3)
C36 0.043(4) 0.071(4) 0.090(5) -0.041(4) 0.014(3) -0.001(4)
C37 0.041(4) 0.048(4) 0.117(6) 0.000(4) 0.008(4) 0.016(3)
C38 0.096(6) 0.070(5) 0.046(4) 0.003(3) 0.021(4) -0.027(5)
C39 0.203(11) 0.099(7) 0.118(7) 0.069(6) 0.029(8) 0.001(8)
C40 0.079(7) 0.232(12) 0.123(8) 0.061(8) 0.025(6) -0.028(8)
C41 0.128(8) 0.034(4) 0.115(7) -0.006(4) 0.062(6) 0.013(5)
C42 0.142(9) 0.037(3) 0.112(6) 0.009(4) 0.038(7) 0.017(4)
C43 0.099(7) 0.065(5) 0.090(6) -0.021(4) 0.032(5) 0.010(5)
C44' 0.095(16) 0.184(19) 0.19(2) 0.124(17) 0.068(17) 0.048(17)
C44 0.16(2) 0.109(17) 0.20(2) 0.048(16) 0.05(2) 0.043(18)
C45 0.074(8) 0.169(13) 0.64(4) 0.268(19) 0.102(15) 0.025(8)
C46' 0.19(2) 0.026(7) 0.180(19) 0.021(10) -0.135(18) 0.011(11)
C46 0.088(15) 0.132(18) 0.21(3) 0.003(17) -0.038(18) 0.070(16)

loop_
_atom_type_symbol
_atom_type_description
_atom_type_scat_dispersion_real
_atom_type_scat_dispersion_imag
_atom_type_scat_source
C C 0.0033 0.0016 'International Tables Vol C Tables 4.2.6.8 and 6.1.1.4'
H H 0.0000 0.0000 'International Tables Vol C Tables 4.2.6.8 and 6.1.1.4'
N N 0.0061 0.0033 'International Tables Vol C Tables 4.2.6.8 and 6.1.1.4'
O O 0.0106 0.0060 'International Tables Vol C Tables 4.2.6.8 and 6.1.1.4'
Zr Zr -2.9673 0.5597 'International Tables Vol C Tables 4.2.6.8 and 6.1.1.4'

loop_
_geom_angle_atom_site_label_1
_geom_angle_atom_site_label_2
_geom_angle_atom_site_label_3
_geom_angle
O4 Zr1 O3 106.06(16)
O4 Zr1 O2 93.73(15)
O3 Zr1 O2 101.01(15)
O4 Zr1 O1 89.92(14)
O3 Zr1 O1 91.09(14)
O2 Zr1 O1 165.83(13)
O4 Zr1 N3 97.05(14)
O3 Zr1 N3 153.94(15)
O2 Zr1 N3 89.10(14)
O1 Zr1 N3 76.85(13)
O4 Zr1 N4 164.40(14)
O3 Zr1 N4 88.35(15)
O2 Zr1 N4 77.33(13)
O1 Zr1 N4 95.86(12)
N3 Zr1 N4 70.36(13)
C7 O1 Zr1 119.7(3)
C23 O2 Zr1 143.4(3)
C38 O3 Zr1 161.5(4)
C41 O4 Zr1 174.7(5)
C7 N1 N2 111.6(4)
C7 N1 C6 129.5(4)
N2 N1 C6 118.9(4)
C9 N2 N1 105.1(4)
C11 N3 C12 119.6(4)
C11 N3 Zr1 127.7(3)
C12 N3 Zr1 112.1(3)
C17 N4 C16 109.5(4)
C17 N4 C13 111.4(3)
C16 N4 C13 107.2(4)
C17 N4 Zr1 109.3(3)
C16 N4 Zr1 106.4(3)
C13 N4 Zr1 112.9(3)
C6 C1 C2 120.1(6)
C6 C1 H1A 119.9
C2 C1 H1A 119.9
C3 C2 C1 119.6(6)
C3 C2 H2B 120.2
C1 C2 H2B 120.2
C2 C3 C4 120.1(6)
C2 C3 H3A 119.9
C4 C3 H3A 119.9
C5 C4 C3 121.1(6)
C5 C4 H4A 119.5
C3 C4 H4A 119.5
C4 C5 C6 118.9(5)
C4 C5 H5A 120.6
C6 C5 H5A 120.6
C1 C6 C5 120.2(5)
C1 C6 N1 120.7(5)
C5 C6 N1 119.1(5)
O1 C7 N1 123.7(5)
O1 C7 C8 129.9(4)
N1 C7 C8 106.4(4)
C7 C8 C9 105.0(4)
C7 C8 C11 122.7(4)
C9 C8 C11 131.7(4)
N2 C9 C8 112.0(5)
N2 C9 C10 118.7(5)
C8 C9 C10 129.2(5)
C9 C10 H10A 109.5
C9 C10 H10B 109.5
H10A C10 H10B 109.5
C9 C10 H10C 109.5
H10A C10 H10C 109.5
H10B C10 H10C 109.5
N3 C11 C8 118.9(4)
N3 C11 C24 123.3(4)
C8 C11 C24 117.6(4)
N3 C12 C13 107.1(4)
N3 C12 H12A 110.3
C13 C12 H12A 110.3
N3 C12 H12B 110.3
C13 C12 H12B 110.3
H12A C12 H12B 108.6
C12 C13 N4 111.6(4)
C12 C13 C14 115.0(4)
N4 C13 C14 104.4(4)
C12 C13 H13A 108.5
N4 C13 H13A 108.5
C14 C13 H13A 108.5
C15 C14 C13 103.1(4)
C15 C14 H14A 111.2
C13 C14 H14A 111.2
C15 C14 H14B 111.2
C13 C14 H14B 111.2
H14A C14 H14B 109.1
C16 C15 C14 102.4(4)
C16 C15 H15A 111.3
C14 C15 H15A 111.3
C16 C15 H15B 111.3
C14 C15 H15B 111.3
H15A C15 H15B 109.2
N4 C16 C15 105.6(4)
N4 C16 H16A 110.6
C15 C16 H16A 110.6
N4 C16 H16B 110.6
C15 C16 H16B 110.6
H16A C16 H16B 108.8
N4 C17 C18 113.8(4)
N4 C17 H17A 108.8
C18 C17 H17A 108.8
N4 C17 H17B 108.8
C18 C17 H17B 108.8
H17A C17 H17B 107.7
C23 C18 C19 119.9(4)
C23 C18 C17 119.5(5)
C19 C18 C17 120.6(5)
C20 C19 C18 121.2(5)
C20 C19 H19A 119.4
C18 C19 H19A 119.4
C21 C20 C19 116.8(5)
C21 C20 C30 120.2(5)
C19 C20 C30 123.0(5)
C22 C21 C20 124.6(5)
C22 C21 H21A 117.7
C20 C21 H21A 117.7
C21 C22 C23 117.1(5)
C21 C22 C34 121.7(5)
C23 C22 C34 121.2(5)
O2 C23 C18 118.5(4)
O2 C23 C22 121.1(5)
C18 C23 C22 120.4(5)
C29 C24 C25 119.4(5)
C29 C24 C11 121.3(5)
C25 C24 C11 119.2(5)
C24 C25 C26 119.6(6)
C24 C25 H25A 120.2
C26 C25 H25A 120.2
C27 C26 C25 121.4(7)
C27 C26 H26A 119.3
C25 C26 H26A 119.3
C26 C27 C28 118.9(6)
C26 C27 H27A 120.6
C28 C27 H27A 120.6
C27 C28 C29 121.2(7)
C27 C28 H28A 119.4
C29 C28 H28A 119.4
C24 C29 C28 119.5(6)
C24 C29 H29A 120.3
C28 C29 H29A 120.3
C32 C30 C31 107.6(4)
C32 C30 C20 110.6(5)
C31 C30 C20 112.0(5)
C32 C30 C33 107.4(5)
C31 C30 C33 109.4(5)
C20 C30 C33 109.7(4)
C30 C31 H31A 109.5
C30 C31 H31B 109.5
H31A C31 H31B 109.5
C30 C31 H31C 109.5
H31A C31 H31C 109.5
H31B C31 H31C 109.5
C30 C32 H32A 109.5
C30 C32 H32B 109.5
H32A C32 H32B 109.5
C30 C32 H32C 109.5
H32A C32 H32C 109.5
H32B C32 H32C 109.5
C30 C33 H33A 109.5
C30 C33 H33B 109.5
H33A C33 H33B 109.5
C30 C33 H33C 109.5
H33A C33 H33C 109.5
H33B C33 H33C 109.5
C37 C34 C22 110.2(5)
C37 C34 C35 109.1(6)
C22 C34 C35 111.5(5)
C37 C34 C36 109.6(5)
C22 C34 C36 108.9(5)
C35 C34 C36 107.4(6)
C34 C35 H35A 109.5
C34 C35 H35B 109.5
H35A C35 H35B 109.5
C34 C35 H35C 109.5
H35A C35 H35C 109.5
H35B C35 H35C 109.5
C34 C36 H36A 109.5
C34 C36 H36B 109.5
H36A C36 H36B 109.5
C34 C36 H36C 109.5
H36A C36 H36C 109.5
H36B C36 H36C 109.5
C34 C37 H37A 109.5
C34 C37 H37B 109.5
H37A C37 H37B 109.5
C34 C37 H37C 109.5
H37A C37 H37C 109.5
H37B C37 H37C 109.5
O3 C38 C40 110.8(7)
O3 C38 C39 111.0(7)
C40 C38 C39 110.1(9)
O3 C38 H38A 108.3
C40 C38 H38A 108.3
C39 C38 H38A 108.3
C38 C39 H39A 109.5
C38 C39 H39B 109.5
H39A C39 H39B 109.5
C38 C39 H39C 109.5
H39A C39 H39C 109.5
H39B C39 H39C 109.5
C38 C40 H40A 109.5
C38 C40 H40B 109.5
H40A C40 H40B 109.5
C38 C40 H40C 109.5
H40A C40 H40C 109.5
H40B C40 H40C 109.5
O4 C41 C43 111.9(6)
O4 C41 C42 109.9(6)
C43 C41 C42 117.5(7)
O4 C41 H41A 105.5
C43 C41 H41A 105.5
C42 C41 H41A 105.5
C41 C42 H42A 109.5
C41 C42 H42B 109.5
H42A C42 H42B 109.5
C41 C42 H42C 109.5
H42A C42 H42C 109.5
H42B C42 H42C 109.5
C41 C43 H43A 109.5
C41 C43 H43B 109.5
H43A C43 H43B 109.5
C41 C43 H43C 109.5
H43A C43 H43C 109.5
H43B C43 H43C 109.5
C46 C45 C46' 57.8(15)
C46 C45 C44' 44.5(13)
C46' C45 C44' 67.5(13)
C46 C45 C44 80.1(18)
C46' C45 C44 105.8(12)
C44' C45 C44 42.1(11)

loop_
_geom_bond_atom_site_label_1
_geom_bond_atom_site_label_2
_geom_bond_distance
Zr1 O4 1.915(3)
Zr1 O3 1.939(3)
Zr1 O2 2.030(3)
Zr1 O1 2.163(3)
Zr1 N3 2.352(4)
Zr1 N4 2.451(4)
O1 C7 1.287(6)
O2 C23 1.337(6)
O3 C38 1.401(7)
O4 C41 1.405(7)
N1 C7 1.368(6)
N1 N2 1.404(5)
N1 C6 1.413(6)
N2 C9 1.322(7)
N3 C11 1.309(6)
N3 C12 1.478(6)
N4 C17 1.496(6)
N4 C16 1.509(6)
N4 C13 1.521(6)
C1 C6 1.367(7)
C1 C2 1.390(8)
C1 H1A 0.9300
C2 C3 1.372(9)
C2 H2B 0.9300
C3 C4 1.373(8)
C3 H3A 0.9300
C4 C5 1.369(8)
C4 H4A 0.9300
C5 C6 1.399(7)
C5 H5A 0.9300
C7 C8 1.409(7)
C8 C9 1.430(7)
C8 C11 1.432(6)
C9 C10 1.512(7)
C10 H10A 0.9600
C10 H10B 0.9600
C10 H10C 0.9600
C11 C24 1.501(6)
C12 C13 1.508(7)
C12 H12A 0.9700
C12 H12B 0.9700
C13 C14 1.526(7)
C13 H13A 0.9800
C14 C15 1.524(7)
C14 H14A 0.9700
C14 H14B 0.9700
C15 C16 1.518(7)
C15 H15A 0.9700
C15 H15B 0.9700
C16 H16A 0.9700
C16 H16B 0.9700
C17 C18 1.501(6)
C17 H17A 0.9700
C17 H17B 0.9700
C18 C23 1.391(7)
C18 C19 1.405(7)
C19 C20 1.396(7)
C19 H19A 0.9300
C20 C21 1.389(7)
C20 C30 1.535(7)
C21 C22 1.387(7)
C21 H21A 0.9300
C22 C23 1.414(7)
C22 C34 1.545(7)
C24 C29 1.367(7)
C24 C25 1.375(7)
C25 C26 1.391(8)
C25 H25A 0.9300
C26 C27 1.349(10)
C26 H26A 0.9300
C27 C28 1.359(11)
C27 H27A 0.9300
C28 C29 1.396(8)
C28 H28A 0.9300
C29 H29A 0.9300
C30 C32 1.526(8)
C30 C31 1.527(8)
C30 C33 1.539(7)
C31 H31A 0.9600
C31 H31B 0.9600
C31 H31C 0.9600
C32 H32A 0.9600
C32 H32B 0.9600
C32 H32C 0.9600
C33 H33A 0.9600
C33 H33B 0.9600
C33 H33C 0.9600
C34 C37 1.523(9)
C34 C35 1.548(8)
C34 C36 1.562(9)
C35 H35A 0.9600
C35 H35B 0.9600
C35 H35C 0.9600
C36 H36A 0.9600
C36 H36B 0.9600
C36 H36C 0.9600
C37 H37A 0.9600
C37 H37B 0.9600
C37 H37C 0.9600
C38 C40 1.443(12)
C38 C39 1.476(11)
C38 H38A 0.9800
C39 H39A 0.9600
C39 H39B 0.9600
C39 H39C 0.9600
C40 H40A 0.9600
C40 H40B 0.9600
C40 H40C 0.9600
C41 C43 1.428(9)
C41 C42 1.470(10)
C41 H41A 0.9800
C42 H42A 0.9600
C42 H42B 0.9600
C42 H42C 0.9600
C43 H43A 0.9600
C43 H43B 0.9600
C43 H43C 0.9600
C44' C45 1.97(2)
C44 C45 1.99(3)
C45 C46 1.28(3)
C45 C46' 1.81(2)

loop_
_geom_torsion_atom_site_label_1
_geom_torsion_atom_site_label_2
_geom_torsion_atom_site_label_3
_geom_torsion_atom_site_label_4
_geom_torsion
O4 Zr1 O1 C7 49.5(3)
O3 Zr1 O1 C7 155.6(3)
O2 Zr1 O1 C7 -55.6(7)
N3 Zr1 O1 C7 -47.7(3)
N4 Zr1 O1 C7 -115.9(3)
O4 Zr1 O2 C23 -155.5(5)
O3 Zr1 O2 C23 97.3(5)
O1 Zr1 O2 C23 -50.8(9)
N3 Zr1 O2 C23 -58.5(5)
N4 Zr1 O2 C23 11.6(5)
O4 Zr1 O3 C38 25.7(14)
O2 Zr1 O3 C38 122.9(14)
O1 Zr1 O3 C38 -64.5(14)
N3 Zr1 O3 C38 -125.9(14)
N4 Zr1 O3 C38 -160.3(14)
O3 Zr1 O4 C41 74(5)
O2 Zr1 O4 C41 -29(5)
O1 Zr1 O4 C41 165(5)
N3 Zr1 O4 C41 -118(5)
N4 Zr1 O4 C41 -83(5)
C7 N1 N2 C9 0.6(5)
C6 N1 N2 C9 179.5(4)
O4 Zr1 N3 C11 -51.1(4)
O3 Zr1 N3 C11 101.5(5)
O2 Zr1 N3 C11 -144.8(4)
O1 Zr1 N3 C11 37.1(4)
N4 Zr1 N3 C11 138.4(5)
O4 Zr1 N3 C12 137.1(3)
O3 Zr1 N3 C12 -70.3(5)
O2 Zr1 N3 C12 43.4(3)
O1 Zr1 N3 C12 -134.6(3)
N4 Zr1 N3 C12 -33.4(3)
O4 Zr1 N4 C17 93.0(6)
O3 Zr1 N4 C17 -64.9(3)
O2 Zr1 N4 C17 36.8(3)
O1 Zr1 N4 C17 -155.8(3)
N3 Zr1 N4 C17 130.4(3)
O4 Zr1 N4 C16 -148.9(5)
O3 Zr1 N4 C16 53.3(3)
O2 Zr1 N4 C16 154.9(3)
O1 Zr1 N4 C16 -37.7(3)
N3 Zr1 N4 C16 -111.4(3)
O4 Zr1 N4 C13 -31.6(7)
O3 Zr1 N4 C13 170.6(3)
O2 Zr1 N4 C13 -87.8(3)
O1 Zr1 N4 C13 79.6(3)
N3 Zr1 N4 C13 5.9(3)
C6 C1 C2 C3 1.2(9)
C1 C2 C3 C4 -1.5(9)
C2 C3 C4 C5 1.6(9)
C3 C4 C5 C6 -1.5(8)
C2 C1 C6 C5 -1.0(8)
C2 C1 C6 N1 178.9(5)
C4 C5 C6 C1 1.2(8)
C4 C5 C6 N1 -178.8(5)
C7 N1 C6 C1 30.7(8)
N2 N1 C6 C1 -148.0(5)
C7 N1 C6 C5 -149.3(5)
N2 N1 C6 C5 32.0(7)
Zr1 O1 C7 N1 -141.3(4)
Zr1 O1 C7 C8 41.5(7)
N2 N1 C7 O1 -178.4(4)
C6 N1 C7 O1 2.9(8)
N2 N1 C7 C8 -0.6(5)
C6 N1 C7 C8 -179.4(5)
O1 C7 C8 C9 178.0(5)
N1 C7 C8 C9 0.4(5)
O1 C7 C8 C11 5.9(8)
N1 C7 C8 C11 -171.6(4)
N1 N2 C9 C8 -0.3(6)
N1 N2 C9 C10 -177.3(4)
C7 C8 C9 N2 -0.1(6)
C11 C8 C9 N2 171.0(5)
C7 C8 C9 C10 176.5(5)
C11 C8 C9 C10 -12.5(9)
C12 N3 C11 C8 160.4(4)
Zr1 N3 C11 C8 -10.8(7)
C12 N3 C11 C24 -16.5(7)
Zr1 N3 C11 C24 172.3(4)
C7 C8 C11 N3 -21.2(7)
C9 C8 C11 N3 169.1(5)
C7 C8 C11 C24 155.8(5)
C9 C8 C11 C24 -13.9(8)
C11 N3 C12 C13 -116.1(5)
Zr1 N3 C12 C13 56.4(4)
N3 C12 C13 N4 -49.7(5)
N3 C12 C13 C14 68.9(5)
C17 N4 C13 C12 -102.1(4)
C16 N4 C13 C12 138.2(4)
Zr1 N4 C13 C12 21.3(4)
C17 N4 C13 C14 133.1(4)
C16 N4 C13 C14 13.4(5)
Zr1 N4 C13 C14 -103.5(3)
C12 C13 C14 C15 -156.7(4)
N4 C13 C14 C15 -34.2(5)
C13 C14 C15 C16 41.9(5)
C17 N4 C16 C15 -108.3(4)
C13 N4 C16 C15 12.7(5)
Zr1 N4 C16 C15 133.7(3)
C14 C15 C16 N4 -33.7(5)
C16 N4 C17 C18 172.8(4)
C13 N4 C17 C18 54.4(5)
Zr1 N4 C17 C18 -71.0(5)
N4 C17 C18 C23 54.5(6)
N4 C17 C18 C19 -126.1(5)
C23 C18 C19 C20 0.0(8)
C17 C18 C19 C20 -179.3(5)
C18 C19 C20 C21 -2.6(8)
C18 C19 C20 C30 -179.3(5)
C19 C20 C21 C22 2.7(8)
C30 C20 C21 C22 179.5(5)
C20 C21 C22 C23 -0.1(8)
C20 C21 C22 C34 179.4(6)
Zr1 O2 C23 C18 -32.4(8)
Zr1 O2 C23 C22 144.6(4)
C19 C18 C23 O2 179.8(4)
C17 C18 C23 O2 -0.8(7)
C19 C18 C23 C22 2.8(8)
C17 C18 C23 C22 -177.9(5)
C21 C22 C23 O2 -179.7(5)
C34 C22 C23 O2 0.8(9)
C21 C22 C23 C18 -2.7(8)
C34 C22 C23 C18 177.8(5)
N3 C11 C24 C29 108.9(6)
C8 C11 C24 C29 -68.0(6)
N3 C11 C24 C25 -75.1(7)
C8 C11 C24 C25 107.9(6)
C29 C24 C25 C26 1.4(8)
C11 C24 C25 C26 -174.7(5)
C24 C25 C26 C27 -0.6(10)
C25 C26 C27 C28 -0.3(10)
C26 C27 C28 C29 0.4(10)
C25 C24 C29 C28 -1.3(8)
C11 C24 C29 C28 174.6(5)
C27 C28 C29 C24 0.4(9)
C21 C20 C30 C32 51.5(7)
C19 C20 C30 C32 -131.9(6)
C21 C20 C30 C31 171.5(5)
C19 C20 C30 C31 -11.9(8)
C21 C20 C30 C33 -66.8(7)
C19 C20 C30 C33 109.8(6)
C21 C22 C34 C37 -118.7(6)
C23 C22 C34 C37 60.7(8)
C21 C22 C34 C35 2.6(9)
C23 C22 C34 C35 -177.9(6)
C21 C22 C34 C36 121.0(6)
C23 C22 C34 C36 -59.6(8)
Zr1 O3 C38 C40 87.9(16)
Zr1 O3 C38 C39 -34.8(19)
Zr1 O4 C41 C43 124(4)
Zr1 O4 C41 C42 -103(5)
